data_7132005
loop_
_publ_author_name
'Goodall, Joe C.'
'Sajjad, Muhammad Arif'
'Thompson, Emily A.'
'Page, Samuel J.'
'Kerrigan, Adam M.'
'Jenkins, Huw T.'
'Lynam, Jason Martin'
'Macgregor, Stuart Alan'
'Weller, Andrew S.'

_publ_section_title
;
 In Crystallo Lattice Adaptivity Triggered by Solid-Gas Reactions of
 Cationic Group 7 Pincer Complexes
;
_journal_name_full 'Chemical Communications'
_journal_paper_doi 10.1039/D3CC03201A
_journal_year 2023
_chemical_formula_moiety 'C24 H39 N O5 P2 Re, C32 H12 B F24'
_chemical_formula_sum 'C56 H51 B F24 N O5 P2 Re'
_chemical_formula_weight 1532.92
_space_group_crystal_system triclinic
_space_group_IT_number 2
_space_group_name_Hall '-P 1'
_space_group_name_H-M_alt 'P -1'
_atom_sites_solution_hydrogens geom
_atom_sites_solution_primary dual
_audit_creation_date 2023-06-22
_audit_creation_method
;
Olex2 1.5
(compiled 2021.08.20 svn.r13c46975 for OlexSys, GUI svn.r6396)
;
_audit_update_record
;
2023-06-22 deposited with the CCDC.	2023-08-03 downloaded from the CCDC.
;
_cell_angle_alpha 97.370(2)
_cell_angle_beta 94.209(3)
_cell_angle_gamma 96.468(2)
_cell_formula_units_Z 2
_cell_length_a 12.9529(4)
_cell_length_b 14.1717(3)
_cell_length_c 16.8449(5)
_cell_measurement_reflns_used 17160
_cell_measurement_temperature 109.95(10)
_cell_measurement_theta_max 76.8070
_cell_measurement_theta_min 3.8350
_cell_volume 3034.93(15)
_computing_cell_refinement 'CrysAlisPro 1.171.41.113a (Rigaku OD, 2021)'
_computing_data_collection 'CrysAlisPro 1.171.41.113a (Rigaku OD, 2021)'
_computing_data_reduction 'CrysAlisPro 1.171.41.113a (Rigaku OD, 2021)'
_computing_molecular_graphics 'Olex2 1.5 (Dolomanov et al., 2009)'
_computing_publication_material 'Olex2 1.5 (Dolomanov et al., 2009)'
_computing_structure_refinement 'SHELXL 2018/3 (Sheldrick, 2015)'
_computing_structure_solution 'SHELXT 2018/2 (Sheldrick, 2018)'
_diffrn_ambient_environment N~2~
_diffrn_ambient_temperature 109.95(10)
_diffrn_detector 'Hybrid Pixel Array Detector'
_diffrn_detector_area_resol_mean 10.0000
_diffrn_detector_type HyPix
_diffrn_measured_fraction_theta_full 0.996
_diffrn_measured_fraction_theta_max 0.950
_diffrn_measurement_details
;
List of Runs (angles in degrees, time in seconds):

  # Type    Start    End  Width  t~exp~   \w     \q     \k     \f   Frames
#--------------------------------------------------------------------------
  1  \w   -122.00 -32.00   0.50    9.61    --  -48.95 -61.00  71.00  180
  2  \w    -61.00  16.00   0.50    9.61    --  -48.95  61.00-150.00  154
  3  \w     50.00  77.00   0.50    9.61    --   48.95  61.00-150.00   54
  4  \w    -23.00  61.00   0.50    9.61    --   48.95 -61.00  71.00  168
  5  \w     38.00 100.00   0.50   38.45    --  107.75 -61.00  71.00  124
  6  \w     92.00 159.00   0.50   38.45    --  107.75  61.00-150.00  134
  7  \w   -114.00 -73.00   0.50    9.61    --  -48.95-125.00-150.00   82
  8  \w    -82.00 -15.00   0.50    9.61    --  -48.95 125.00-120.00  134
  9  \w   -119.00 -73.00   0.50    9.61    --  -48.95-125.00   0.00   92
 10  \w     39.00  78.00   0.50    9.61    --   48.95-125.00 -60.00   78
 11  \w     -7.00  53.00   0.50    9.61    --   48.95 -57.00-180.00  120
 12  \w     46.00  96.00   0.50   38.45    --  107.75-125.00  30.00  100
 13  \w     69.00 101.00   0.50   38.45    --  107.75 -99.00-120.00   64
 14  \w    104.00 151.00   0.50   38.45    --  107.75 125.00 150.00   94
 15  \w     39.00 112.00   0.50   38.45    --  107.75-125.00 120.00  146
 16  \w     95.00 174.00   0.50   38.45    --  107.75  57.00-180.00  158
 17  \w     37.00 106.00   0.50   38.45    --  107.75 -99.00-150.00  138
 18  \w     35.00 121.00   0.50   38.45    --  107.75 -19.00-180.00  172
 19  \w     55.00 106.00   0.50   38.45    --  107.75-125.00  90.00  102
 20  \w     96.00 161.00   0.50   38.45    --  107.75  19.00-180.00  130
 21  \w     58.00 104.00   0.50   38.45    --  107.75 -99.00-180.00   92
 22  \w     37.00 110.00   0.50   38.45    --  107.75 -37.00  60.00  146
 23  \w     53.00 119.00   0.50   38.45    --  107.75 -37.00-180.00  132
 24  \w     61.00 104.00   0.50   38.45    --  107.75 -99.00 -30.00   86
 25  \w    104.00 143.00   0.50   38.45    --  107.75 125.00-150.00   78
 26  \w     76.00 105.00   0.50   38.45    --  107.75 -99.00  30.00   58
 27  \w     95.00 157.00   0.50   38.45    --  107.75 125.00  90.00  124
;
_diffrn_measurement_device 'four-circle diffractometer'
_diffrn_measurement_device_type 'SuperNova, Dual, Cu at home/near, HyPix'
_diffrn_measurement_method '\w scans'
_diffrn_orient_matrix_type 'CrysAlisPro convention (1999,Acta A55,543-557)'
_diffrn_orient_matrix_UB_11 0.0317227000
_diffrn_orient_matrix_UB_12 0.0980684000
_diffrn_orient_matrix_UB_13 0.0519766000
_diffrn_orient_matrix_UB_21 -0.0914810000
_diffrn_orient_matrix_UB_22 0.0402492000
_diffrn_orient_matrix_UB_23 -0.0424476000
_diffrn_orient_matrix_UB_31 -0.0711820000
_diffrn_orient_matrix_UB_32 -0.0310360000
_diffrn_orient_matrix_UB_33 0.0637871000
_diffrn_radiation_monochromator mirror
_diffrn_radiation_probe x-ray
_diffrn_radiation_type 'Cu K\a'
_diffrn_radiation_wavelength 1.54184
_diffrn_reflns_av_R_equivalents 0.0889
_diffrn_reflns_av_unetI/netI 0.0813
_diffrn_reflns_Laue_measured_fraction_full 0.996
_diffrn_reflns_Laue_measured_fraction_max 0.950
_diffrn_reflns_limit_h_max 14
_diffrn_reflns_limit_h_min -16
_diffrn_reflns_limit_k_max 17
_diffrn_reflns_limit_k_min -17
_diffrn_reflns_limit_l_max 21
_diffrn_reflns_limit_l_min -12
_diffrn_reflns_number 32934
_diffrn_reflns_point_group_measured_fraction_full 0.996
_diffrn_reflns_point_group_measured_fraction_max 0.950
_diffrn_reflns_theta_full 67.684
_diffrn_reflns_theta_max 77.598
_diffrn_reflns_theta_min 3.448
_diffrn_source 'micro-focus sealed X-ray tube'
_diffrn_source_type 'SuperNova (Cu) X-ray Source'
_exptl_absorpt_coefficient_mu 5.517
_exptl_absorpt_correction_T_max 1.00000
_exptl_absorpt_correction_T_min 0.75091
_exptl_absorpt_correction_type multi-scan
_exptl_absorpt_process_details
;
CrysAlisPro 1.171.41.113a (Rigaku Oxford Diffraction, 2021)
Empirical absorption correction using spherical harmonics,
implemented in SCALE3 ABSPACK scaling algorithm.
;
_exptl_crystal_colour 'clear colourless'
_exptl_crystal_colour_lustre clear
_exptl_crystal_colour_primary colourless
_exptl_crystal_density_diffrn 1.677
_exptl_crystal_description block
_exptl_crystal_F_000 1520
_exptl_crystal_size_max 0.1
_exptl_crystal_size_mid 0.08
_exptl_crystal_size_min 0.04
_refine_diff_density_max 1.540
_refine_diff_density_min -2.030
_refine_diff_density_rms 0.140
_refine_ls_extinction_method none
_refine_ls_goodness_of_fit_ref 1.086
_refine_ls_hydrogen_treatment constr
_refine_ls_matrix_type full
_refine_ls_number_parameters 823
_refine_ls_number_reflns 12265
_refine_ls_number_restraints 0
_refine_ls_restrained_S_all 1.086
_refine_ls_R_factor_all 0.0618
_refine_ls_R_factor_gt 0.0535
_refine_ls_shift/su_max 0.002
_refine_ls_shift/su_mean 0.000
_refine_ls_structure_factor_coef Fsqd
_refine_ls_weighting_details 'w=1/[\s^2^(Fo^2^)+(0.0855P)^2^+0.0183P] where P=(Fo^2^+2Fc^2^)/3'
_refine_ls_weighting_scheme calc
_refine_ls_wR_factor_gt 0.1411
_refine_ls_wR_factor_ref 0.1460
_reflns_Friedel_coverage 0.000
_reflns_number_gt 10499
_reflns_number_total 12265
_reflns_threshold_expression 'I > 2\s(I)'
_cod_data_source_file d3cc03201a2.cif
_cod_data_source_block asw23009
_cod_database_code 7132005
_shelx_shelxl_version_number 2018/3
_chemical_oxdiff_formula 'C56 H51 B1 F24 Re1 P2 O4 N1'
_chemical_oxdiff_usercomment 'JG098 SCSC'
_shelx_space_group_comment
;
The symmetry employed for this shelxl refinement is uniquely defined
by the following loop, which should always be used as a source of
symmetry information in preference to the above space-group names.
They are only intended as comments.
;
_shelx_estimated_absorpt_t_max 0.809
_shelx_estimated_absorpt_t_min 0.608
_olex2_refinement_description
;
1. Fixed Uiso
 At 1.2 times of:
  All C(H) groups
 At 1.5 times of:
  All C(H,H,H) groups
2.a Aromatic/amide H refined with riding coordinates:
 C54(H54), C38(H38), C52(H52), C30(H30), C46(H46), C28(H28), C26(H26),
 C44(H44), C15(H15), C50(H50), C34(H34), C36(H36), C13(H13), C42(H42), C14(H14)
2.b Idealised Me refined as rotating group:
 C19(H19A,H19B,H19C), C10(H10A,H10B,H10C), C11(H11A,H11B,H11C), C20(H20A,H20B,
 H20C), C7(H7A,H7B,H7C), C18(H18A,H18B,H18C), C23(H23A,H23B,H23C), C9(H9A,H9B,
 H9C), C24(H24A,H24B,H24C), C6(H6A,H6B,H6C), C22(H22A,H22B,H22C), C5(H5A,H5B,
 H5C)
;
_olex2_submission_special_instructions 'No special instructions were received'
_oxdiff_exptl_absorpt_empirical_details
;
Empirical correction (ABSPACK) includes:
- Absorption correction using spherical harmonics
- Frame scaling
;
_oxdiff_exptl_absorpt_empirical_full_max 2.268
_oxdiff_exptl_absorpt_empirical_full_min 0.523

loop_
_space_group_symop_operation_xyz
'x, y, z'
'-x, -y, -z'

loop_
_atom_site_label
_atom_site_type_symbol
_atom_site_fract_x
_atom_site_fract_y
_atom_site_fract_z
_atom_site_U_iso_or_equiv
_atom_site_adp_type
_atom_site_occupancy
_atom_site_site_symmetry_order
_atom_site_calc_flag
_atom_site_refinement_flags_posn
_atom_site_refinement_flags_adp
_atom_site_refinement_flags_occupancy
_atom_site_disorder_assembly
_atom_site_disorder_group
Re1 Re 0.72382(2) 1.02984(2) 0.83570(2) 0.02898(9) Uani 1 1 d . . . . .
P2 P 0.66185(10) 1.16976(9) 0.90564(7) 0.0313(3) Uani 1 1 d . . . . .
P1 P 0.82964(10) 0.95005(9) 0.74224(7) 0.0331(3) Uani 1 1 d . . . . .
F8 F -0.0787(3) 0.5341(2) 0.7716(2) 0.0510(8) Uani 1 1 d . . . . .
F3 F 0.4316(3) 0.8200(2) 0.7640(2) 0.0540(9) Uani 1 1 d . . . . .
F23 F -0.0719(3) 0.2435(2) 0.4571(2) 0.0539(9) Uani 1 1 d . . . . .
F14 F 0.6358(3) 0.1956(3) 0.6302(2) 0.0562(9) Uani 1 1 d . . . . .
O5 O 0.7091(3) 1.2544(2) 0.8531(2) 0.0412(9) Uani 1 1 d . . . . .
F15 F 0.5725(3) 0.1208(3) 0.5153(2) 0.0556(9) Uani 1 1 d . . . . .
F24 F -0.1123(3) 0.3714(3) 0.5214(2) 0.0502(8) Uani 1 1 d . . . . .
F20 F 0.2744(3) 0.4132(3) 0.3129(2) 0.0549(9) Uani 1 1 d . . . . .
F6 F 0.5626(3) 0.5283(4) 0.9270(2) 0.0652(11) Uani 1 1 d . . . . .
F5 F 0.6430(3) 0.4647(3) 0.8324(3) 0.0598(10) Uani 1 1 d . . . . .
F19 F 0.2631(4) 0.5569(3) 0.3634(2) 0.0614(11) Uani 1 1 d . . . . .
F13 F 0.5936(3) 0.2741(3) 0.5347(2) 0.0551(9) Uani 1 1 d . . . . .
F21 F 0.3906(3) 0.4867(4) 0.4044(2) 0.0672(12) Uani 1 1 d . . . . .
O4 O 0.9044(3) 1.0438(3) 0.7169(2) 0.0408(9) Uani 1 1 d . . . . .
F22 F -0.0932(3) 0.3635(3) 0.3953(2) 0.0626(10) Uani 1 1 d . . . . .
O3 O 0.5263(3) 0.9918(3) 0.7132(2) 0.0441(9) Uani 1 1 d . . . . .
F7 F 0.0557(3) 0.6315(3) 0.8195(3) 0.0653(11) Uani 1 1 d . . . . .
O2 O 0.6024(4) 0.8592(3) 0.8978(2) 0.0471(10) Uani 1 1 d . . . . .
F2 F 0.2799(3) 0.7582(3) 0.7151(3) 0.0693(12) Uani 1 1 d . . . . .
N1 N 0.8058(3) 1.1475(3) 0.7855(2) 0.0288(8) Uani 1 1 d . . . . .
F4 F 0.6692(3) 0.6156(3) 0.8677(3) 0.0675(11) Uani 1 1 d . . . . .
O1 O 0.8654(4) 0.9984(4) 0.9844(2) 0.0572(12) Uani 1 1 d . . . . .
F1 F 0.4049(5) 0.7677(3) 0.6391(2) 0.0781(15) Uani 1 1 d . . . . .
F10 F 0.2122(4) 0.2096(4) 0.9203(4) 0.094(2) Uani 1 1 d . . . . .
F16 F 0.2654(4) -0.0576(3) 0.5952(3) 0.0798(15) Uani 1 1 d . . . . .
F18 F 0.1340(4) 0.0186(3) 0.6116(4) 0.0922(17) Uani 1 1 d . . . . .
F17 F 0.2353(5) 0.0016(3) 0.7112(3) 0.0852(16) Uani 1 1 d . . . . .
F11 F 0.0510(4) 0.1885(4) 0.9012(4) 0.0863(15) Uani 1 1 d . . . . .
F12 F 0.1158(6) 0.2917(4) 0.9949(3) 0.097(2) Uani 1 1 d . . . . .
F9 F -0.0363(4) 0.5595(4) 0.8990(3) 0.0816(16) Uani 1 1 d . . . . .
C25 C 0.3572(4) 0.4783(4) 0.7033(3) 0.0317(10) Uani 1 1 d . . . . .
C2 C 0.6472(4) 0.9224(4) 0.8755(3) 0.0343(10) Uani 1 1 d . . . . .
C54 C 0.1059(4) 0.3713(3) 0.5601(3) 0.0325(10) Uani 1 1 d . . . . .
H54 H 0.063353 0.347755 0.598586 0.039 Uiso 1 1 calc R U . . .
C53 C 0.0597(4) 0.3759(3) 0.4835(3) 0.0321(10) Uani 1 1 d . . . . .
C33 C 0.1910(4) 0.3849(3) 0.7408(3) 0.0319(10) Uani 1 1 d . . . . .
C29 C 0.5078(4) 0.5519(4) 0.7952(3) 0.0342(10) Uani 1 1 d . . . . .
C38 C 0.1935(4) 0.3236(3) 0.7994(3) 0.0314(10) Uani 1 1 d . . . . .
H38 H 0.237989 0.274615 0.794340 0.038 Uiso 1 1 calc R U . . .
C45 C 0.4557(4) 0.1962(4) 0.5965(3) 0.0328(10) Uani 1 1 d . . . . .
C52 C 0.1183(4) 0.4089(4) 0.4253(3) 0.0357(11) Uani 1 1 d . . . . .
H52 H 0.087130 0.412033 0.373033 0.043 Uiso 1 1 calc R U . . .
C30 C 0.4420(4) 0.4718(4) 0.7572(3) 0.0340(10) Uani 1 1 d . . . . .
H30 H 0.455516 0.410135 0.768599 0.041 Uiso 1 1 calc R U . . .
C46 C 0.4181(4) 0.2824(4) 0.6214(3) 0.0321(10) Uani 1 1 d . . . . .
H46 H 0.460894 0.340844 0.619215 0.039 Uiso 1 1 calc R U . . .
C28 C 0.4897(4) 0.6435(4) 0.7808(3) 0.0352(10) Uani 1 1 d . . . . .
H28 H 0.533995 0.698583 0.806682 0.042 Uiso 1 1 calc R U . . .
C19 C 0.4580(4) 1.0869(4) 0.9096(4) 0.0409(12) Uani 1 1 d . . . . .
H19A H 0.468232 1.035917 0.866854 0.061 Uiso 1 1 calc R U . . .
H19B H 0.383520 1.093614 0.909726 0.061 Uiso 1 1 calc R U . . .
H19C H 0.483728 1.070453 0.961671 0.061 Uiso 1 1 calc R U . . .
C41 C 0.3199(4) 0.2856(4) 0.6493(3) 0.0326(10) Uani 1 1 d . . . . .
C16 C 0.7794(4) 1.2380(4) 0.7996(3) 0.0342(10) Uani 1 1 d . . . . .
C26 C 0.3417(4) 0.5711(3) 0.6890(3) 0.0329(10) Uani 1 1 d . . . . .
H26 H 0.285864 0.579011 0.651568 0.040 Uiso 1 1 calc R U . . .
C44 C 0.3972(4) 0.1090(4) 0.5998(3) 0.0369(11) Uani 1 1 d . . . . .
H44 H 0.423511 0.050289 0.583731 0.044 Uiso 1 1 calc R U . . .
C49 C 0.2112(4) 0.3996(3) 0.5826(3) 0.0324(10) Uani 1 1 d . . . . .
C37 C 0.1338(4) 0.3307(4) 0.8650(3) 0.0364(11) Uani 1 1 d . . . . .
C43 C 0.2986(4) 0.1101(4) 0.6274(3) 0.0366(11) Uani 1 1 d . . . . .
C15 C 0.8191(4) 1.3125(4) 0.7623(3) 0.0378(11) Uani 1 1 d . . . . .
H15 H 0.798618 1.374665 0.774195 0.045 Uiso 1 1 calc R U . . .
C3 C 0.5991(4) 1.0121(4) 0.7531(3) 0.0358(11) Uani 1 1 d . . . . .
C50 C 0.2702(4) 0.4330(3) 0.5214(3) 0.0329(10) Uani 1 1 d . . . . .
H50 H 0.342939 0.452591 0.533072 0.039 Uiso 1 1 calc R U . . .
C34 C 0.1267(4) 0.4565(4) 0.7536(3) 0.0359(11) Uani 1 1 d . . . . .
H34 H 0.122239 0.500556 0.715823 0.043 Uiso 1 1 calc R U . . .
C51 C 0.2245(4) 0.4377(4) 0.4453(3) 0.0351(10) Uani 1 1 d . . . . .
C35 C 0.0683(4) 0.4659(4) 0.8202(3) 0.0367(11) Uani 1 1 d . . . . .
C12 C 0.8774(4) 1.1328(4) 0.7315(3) 0.0360(11) Uani 1 1 d . . . . .
C36 C 0.0708(4) 0.4031(4) 0.8764(3) 0.0376(11) Uani 1 1 d . . . . .
H36 H 0.030711 0.409419 0.921380 0.045 Uiso 1 1 calc R U . . .
C56 C -0.0542(4) 0.3401(4) 0.4644(3) 0.0382(11) Uani 1 1 d . . . . .
C21 C 0.7271(5) 1.2231(5) 1.0076(3) 0.0443(13) Uani 1 1 d . . . . .
C17 C 0.5189(4) 1.1829(4) 0.8948(3) 0.0364(11) Uani 1 1 d . . . . .
C10 C 0.8751(5) 0.8081(4) 0.8305(4) 0.0473(14) Uani 1 1 d . . . . .
H10A H 0.844066 0.843334 0.874782 0.071 Uiso 1 1 calc R U . . .
H10B H 0.925014 0.768897 0.852256 0.071 Uiso 1 1 calc R U . . .
H10C H 0.820016 0.766575 0.795316 0.071 Uiso 1 1 calc R U . . .
C11 C 1.0145(5) 0.9508(5) 0.8347(4) 0.0496(14) Uani 1 1 d . . . . .
H11A H 1.055182 0.989167 0.800689 0.074 Uiso 1 1 calc R U . . .
H11B H 1.061037 0.915538 0.864931 0.074 Uiso 1 1 calc R U . . .
H11C H 0.980349 0.993171 0.872223 0.074 Uiso 1 1 calc R U . . .
C8 C 0.9319(4) 0.8798(4) 0.7819(3) 0.0387(11) Uani 1 1 d . . . . .
C13 C 0.9217(5) 1.2037(4) 0.6924(3) 0.0410(12) Uani 1 1 d . . . . .
H13 H 0.973178 1.191105 0.656369 0.049 Uiso 1 1 calc R U . . .
C20 C 0.4843(5) 1.2648(4) 0.9518(4) 0.0456(13) Uani 1 1 d . . . . .
H20A H 0.493148 1.251087 1.007269 0.068 Uiso 1 1 calc R U . . .
H20B H 0.410743 1.270402 0.937464 0.068 Uiso 1 1 calc R U . . .
H20C H 0.526915 1.325107 0.946909 0.068 Uiso 1 1 calc R U . . .
C55 C 0.2894(5) 0.4735(4) 0.3825(3) 0.0416(12) Uani 1 1 d . . . . .
C27 C 0.4053(4) 0.6523(4) 0.7277(3) 0.0362(11) Uani 1 1 d . . . . .
C7 C 0.7234(6) 0.9826(5) 0.6032(4) 0.0517(15) Uani 1 1 d . . . . .
H7A H 0.696906 1.024680 0.645772 0.078 Uiso 1 1 calc R U . . .
H7B H 0.666423 0.957015 0.561798 0.078 Uiso 1 1 calc R U . . .
H7C H 0.778712 1.019247 0.579096 0.078 Uiso 1 1 calc R U . . .
C32 C 0.5957(5) 0.5407(4) 0.8550(4) 0.0430(12) Uani 1 1 d . . . . .
C42 C 0.2608(4) 0.1968(4) 0.6491(3) 0.0349(10) Uani 1 1 d . . . . .
H42 H 0.191668 0.195672 0.664579 0.042 Uiso 1 1 calc R U . . .
C1 C 0.8217(5) 1.0170(4) 0.9283(3) 0.0439(13) Uani 1 1 d . . . . .
C14 C 0.8907(4) 1.2941(4) 0.7060(3) 0.0395(12) Uani 1 1 d . . . . .
H14 H 0.917857 1.343323 0.677278 0.047 Uiso 1 1 calc R U . . .
C4 C 0.7680(6) 0.8981(5) 0.6395(4) 0.0539(16) Uani 1 1 d . . . . .
C39 C 0.0013(5) 0.5463(4) 0.8289(3) 0.0419(12) Uani 1 1 d . . . . .
C48 C 0.5628(5) 0.1964(4) 0.5685(3) 0.0406(12) Uani 1 1 d . . . . .
B1 B 0.2709(5) 0.3862(4) 0.6690(3) 0.0323(11) Uani 1 1 d . . . . .
C18 C 0.4928(6) 1.2037(5) 0.8096(4) 0.0500(14) Uani 1 1 d . . . . .
H18A H 0.521413 1.269611 0.804953 0.075 Uiso 1 1 calc R U . . .
H18B H 0.416883 1.195992 0.797610 0.075 Uiso 1 1 calc R U . . .
H18C H 0.523263 1.158974 0.771433 0.075 Uiso 1 1 calc R U . . .
C40 C 0.1331(5) 0.2582(4) 0.9215(4) 0.0445(13) Uani 1 1 d . . . . .
C47 C 0.2334(5) 0.0181(4) 0.6345(4) 0.0485(14) Uani 1 1 d . . . . .
C23 C 0.8458(5) 1.2352(5) 0.9989(4) 0.0513(15) Uani 1 1 d . . . . .
H23A H 0.864634 1.177017 0.968239 0.077 Uiso 1 1 calc R U . . .
H23B H 0.883933 1.245929 1.052336 0.077 Uiso 1 1 calc R U . . .
H23C H 0.863864 1.290187 0.970627 0.077 Uiso 1 1 calc R U . . .
C31 C 0.3811(5) 0.7486(4) 0.7108(4) 0.0445(13) Uani 1 1 d . . . . .
C9 C 0.9884(5) 0.8240(5) 0.7182(4) 0.0483(14) Uani 1 1 d . . . . .
H9A H 0.940231 0.770262 0.689277 0.072 Uiso 1 1 calc R U . . .
H9B H 1.048023 0.799530 0.744284 0.072 Uiso 1 1 calc R U . . .
H9C H 1.013042 0.866605 0.680242 0.072 Uiso 1 1 calc R U . . .
C24 C 0.7027(6) 1.3248(5) 1.0386(5) 0.0621(19) Uani 1 1 d . . . . .
H24A H 0.709936 1.365408 0.995902 0.093 Uiso 1 1 calc R U . . .
H24B H 0.751563 1.352245 1.085146 0.093 Uiso 1 1 calc R U . . .
H24C H 0.631198 1.321318 1.054337 0.093 Uiso 1 1 calc R U . . .
C6 C 0.8411(8) 0.8587(7) 0.5783(4) 0.079(3) Uani 1 1 d . . . . .
H6A H 0.908217 0.899676 0.585815 0.118 Uiso 1 1 calc R U . . .
H6B H 0.809265 0.858230 0.523612 0.118 Uiso 1 1 calc R U . . .
H6C H 0.852119 0.793293 0.586630 0.118 Uiso 1 1 calc R U . . .
C22 C 0.6988(5) 1.1544(6) 1.0667(3) 0.0553(17) Uani 1 1 d . . . . .
H22A H 0.623051 1.146551 1.069455 0.083 Uiso 1 1 calc R U . . .
H22B H 0.733475 1.180169 1.119988 0.083 Uiso 1 1 calc R U . . .
H22C H 0.721547 1.092097 1.048915 0.083 Uiso 1 1 calc R U . . .
C5 C 0.6814(7) 0.8175(5) 0.6488(5) 0.065(2) Uani 1 1 d . . . . .
H5A H 0.712598 0.764878 0.669917 0.098 Uiso 1 1 calc R U . . .
H5B H 0.643332 0.793729 0.596258 0.098 Uiso 1 1 calc R U . . .
H5C H 0.633117 0.842444 0.685990 0.098 Uiso 1 1 calc R U . . .

loop_
_atom_site_aniso_label
_atom_site_aniso_U_11
_atom_site_aniso_U_22
_atom_site_aniso_U_33
_atom_site_aniso_U_23
_atom_site_aniso_U_13
_atom_site_aniso_U_12
Re1 0.03244(13) 0.02763(12) 0.02699(12) -0.00083(8) 0.00644(8) 0.00693(8)
P2 0.0307(6) 0.0297(6) 0.0344(6) 0.0007(5) 0.0109(5) 0.0069(5)
P1 0.0383(7) 0.0324(6) 0.0293(6) -0.0020(5) 0.0070(5) 0.0115(5)
F8 0.0418(18) 0.0419(18) 0.069(2) 0.0000(16) -0.0036(16) 0.0169(14)
F3 0.071(2) 0.0289(15) 0.059(2) -0.0007(14) 0.0034(18) 0.0043(15)
F23 0.0407(18) 0.0416(18) 0.075(2) -0.0103(16) 0.0106(17) 0.0023(14)
F14 0.0372(18) 0.078(3) 0.053(2) 0.0030(18) 0.0030(15) 0.0163(17)
O5 0.049(2) 0.0282(17) 0.049(2) 0.0004(15) 0.0284(18) 0.0084(15)
F15 0.053(2) 0.052(2) 0.059(2) -0.0188(16) 0.0192(17) 0.0152(16)
F24 0.0343(17) 0.061(2) 0.0520(19) -0.0141(16) 0.0122(14) 0.0111(15)
F20 0.070(2) 0.054(2) 0.0420(18) -0.0005(15) 0.0232(17) 0.0080(18)
F6 0.066(3) 0.093(3) 0.0386(19) 0.0105(19) 0.0022(17) 0.015(2)
F5 0.050(2) 0.053(2) 0.072(2) -0.0131(18) -0.0134(17) 0.0243(17)
F19 0.086(3) 0.048(2) 0.060(2) 0.0211(17) 0.032(2) 0.0175(19)
F13 0.053(2) 0.051(2) 0.068(2) 0.0090(17) 0.0321(18) 0.0146(16)
F21 0.042(2) 0.111(4) 0.054(2) 0.031(2) 0.0139(17) 0.001(2)
O4 0.047(2) 0.0372(19) 0.043(2) 0.0034(15) 0.0241(17) 0.0172(16)
F22 0.0400(19) 0.092(3) 0.056(2) 0.023(2) -0.0046(16) 0.0022(19)
O3 0.036(2) 0.043(2) 0.049(2) 0.0035(17) -0.0118(17) -0.0009(16)
F7 0.059(2) 0.0361(18) 0.096(3) -0.0136(19) 0.007(2) 0.0104(16)
O2 0.063(3) 0.035(2) 0.043(2) 0.0058(16) 0.0154(19) -0.0029(18)
F2 0.053(2) 0.0416(19) 0.111(4) 0.004(2) -0.009(2) 0.0158(17)
N1 0.029(2) 0.0259(18) 0.033(2) 0.0037(15) 0.0094(16) 0.0054(15)
F4 0.054(2) 0.056(2) 0.084(3) 0.007(2) -0.019(2) -0.0084(18)
O1 0.067(3) 0.073(3) 0.033(2) -0.0043(19) -0.0046(19) 0.032(2)
F1 0.149(5) 0.047(2) 0.046(2) 0.0145(17) 0.021(2) 0.025(3)
F10 0.069(3) 0.128(4) 0.121(4) 0.089(4) 0.051(3) 0.057(3)
F16 0.101(4) 0.0345(18) 0.104(4) -0.009(2) 0.053(3) -0.001(2)
F18 0.056(3) 0.052(2) 0.164(5) 0.021(3) -0.011(3) -0.009(2)
F17 0.128(5) 0.063(3) 0.061(3) 0.016(2) 0.025(3) -0.022(3)
F11 0.072(3) 0.069(3) 0.124(4) 0.044(3) 0.012(3) -0.003(2)
F12 0.181(6) 0.075(3) 0.046(2) 0.015(2) 0.031(3) 0.034(4)
F9 0.111(4) 0.099(3) 0.056(2) 0.017(2) 0.043(3) 0.072(3)
C25 0.032(2) 0.034(2) 0.030(2) -0.0002(18) 0.0098(18) 0.0069(19)
C2 0.046(3) 0.031(2) 0.027(2) -0.0009(18) 0.007(2) 0.011(2)
C54 0.034(3) 0.029(2) 0.034(2) -0.0013(18) 0.0102(19) 0.0059(19)
C53 0.036(3) 0.025(2) 0.036(2) -0.0013(18) 0.010(2) 0.0099(19)
C33 0.031(2) 0.028(2) 0.035(2) -0.0012(18) 0.0052(19) 0.0039(18)
C29 0.032(2) 0.034(2) 0.036(2) -0.0035(19) 0.0054(19) 0.0066(19)
C38 0.030(2) 0.033(2) 0.034(2) 0.0036(19) 0.0106(19) 0.0114(19)
C45 0.035(3) 0.037(2) 0.028(2) -0.0014(19) 0.0039(18) 0.011(2)
C52 0.045(3) 0.034(2) 0.029(2) -0.0008(19) 0.005(2) 0.013(2)
C30 0.038(3) 0.030(2) 0.035(2) 0.0006(19) 0.012(2) 0.009(2)
C46 0.038(3) 0.032(2) 0.026(2) 0.0007(18) 0.0062(19) 0.009(2)
C28 0.036(3) 0.031(2) 0.037(3) -0.0011(19) 0.008(2) 0.0033(19)
C19 0.033(3) 0.043(3) 0.048(3) 0.004(2) 0.013(2) 0.008(2)
C41 0.037(3) 0.030(2) 0.030(2) -0.0021(18) 0.0051(19) 0.0056(19)
C16 0.037(3) 0.031(2) 0.035(2) -0.0020(19) 0.013(2) 0.007(2)
C26 0.036(3) 0.028(2) 0.035(2) -0.0018(19) 0.009(2) 0.0084(19)
C44 0.042(3) 0.036(3) 0.033(2) -0.002(2) 0.007(2) 0.016(2)
C49 0.038(3) 0.026(2) 0.035(2) -0.0011(18) 0.013(2) 0.0102(18)
C37 0.036(3) 0.039(3) 0.034(3) 0.003(2) 0.010(2) 0.004(2)
C43 0.043(3) 0.035(2) 0.030(2) -0.0019(19) 0.008(2) 0.000(2)
C15 0.040(3) 0.028(2) 0.047(3) 0.000(2) 0.016(2) 0.005(2)
C3 0.039(3) 0.030(2) 0.038(3) 0.005(2) 0.002(2) 0.005(2)
C50 0.033(2) 0.031(2) 0.036(2) 0.0016(19) 0.0095(19) 0.0086(19)
C34 0.038(3) 0.037(3) 0.034(2) 0.002(2) 0.011(2) 0.007(2)
C51 0.038(3) 0.033(2) 0.036(3) 0.0013(19) 0.013(2) 0.009(2)
C35 0.037(3) 0.039(3) 0.035(3) -0.002(2) 0.007(2) 0.014(2)
C12 0.038(3) 0.043(3) 0.031(2) 0.006(2) 0.016(2) 0.015(2)
C36 0.035(3) 0.047(3) 0.032(2) -0.002(2) 0.010(2) 0.014(2)
C56 0.039(3) 0.037(3) 0.037(3) -0.005(2) 0.008(2) 0.011(2)
C21 0.042(3) 0.052(3) 0.036(3) -0.007(2) 0.008(2) 0.010(2)
C17 0.034(3) 0.032(2) 0.044(3) 0.002(2) 0.009(2) 0.009(2)
C10 0.059(4) 0.040(3) 0.048(3) 0.007(2) 0.010(3) 0.023(3)
C11 0.046(3) 0.056(4) 0.045(3) -0.006(3) 0.000(2) 0.018(3)
C8 0.039(3) 0.039(3) 0.041(3) 0.001(2) 0.005(2) 0.020(2)
C13 0.043(3) 0.045(3) 0.039(3) 0.005(2) 0.018(2) 0.015(2)
C20 0.043(3) 0.041(3) 0.055(3) 0.003(3) 0.015(3) 0.015(2)
C55 0.045(3) 0.042(3) 0.041(3) 0.005(2) 0.011(2) 0.015(2)
C27 0.040(3) 0.032(2) 0.037(3) 0.000(2) 0.014(2) 0.006(2)
C7 0.069(4) 0.055(3) 0.034(3) 0.000(2) 0.002(3) 0.031(3)
C32 0.044(3) 0.039(3) 0.044(3) -0.002(2) 0.007(2) 0.003(2)
C42 0.033(3) 0.036(3) 0.036(3) 0.003(2) 0.009(2) 0.006(2)
C1 0.052(3) 0.044(3) 0.038(3) -0.003(2) 0.012(2) 0.019(3)
C14 0.040(3) 0.039(3) 0.042(3) 0.006(2) 0.017(2) 0.004(2)
C4 0.062(4) 0.052(3) 0.045(3) -0.014(3) -0.004(3) 0.025(3)
C39 0.047(3) 0.046(3) 0.034(3) -0.004(2) 0.008(2) 0.018(2)
C48 0.042(3) 0.043(3) 0.037(3) -0.004(2) 0.008(2) 0.014(2)
B1 0.034(3) 0.030(3) 0.034(3) 0.000(2) 0.008(2) 0.008(2)
C18 0.060(4) 0.045(3) 0.047(3) 0.006(3) 0.003(3) 0.016(3)
C40 0.045(3) 0.050(3) 0.044(3) 0.009(2) 0.018(2) 0.014(3)
C47 0.060(4) 0.035(3) 0.051(3) 0.001(2) 0.016(3) 0.006(3)
C23 0.040(3) 0.048(3) 0.058(4) -0.022(3) 0.000(3) 0.005(2)
C31 0.055(3) 0.031(3) 0.048(3) 0.000(2) 0.006(3) 0.011(2)
C9 0.051(3) 0.051(3) 0.045(3) -0.002(3) 0.007(3) 0.025(3)
C24 0.049(4) 0.064(4) 0.065(4) -0.026(3) -0.001(3) 0.016(3)
C6 0.110(7) 0.092(6) 0.040(3) -0.009(4) -0.002(4) 0.066(5)
C22 0.050(4) 0.092(5) 0.027(3) 0.002(3) 0.009(2) 0.027(3)
C5 0.081(5) 0.042(3) 0.064(4) -0.015(3) -0.022(4) 0.016(3)

loop_
_atom_type_symbol
_atom_type_description
_atom_type_scat_dispersion_real
_atom_type_scat_dispersion_imag
_atom_type_scat_source
C C 0.0181 0.0091 'International Tables Vol C Tables 4.2.6.8 and 6.1.1.4'
H H 0.0000 0.0000 'International Tables Vol C Tables 4.2.6.8 and 6.1.1.4'
B B 0.0090 0.0039 'International Tables Vol C Tables 4.2.6.8 and 6.1.1.4'
F F 0.0727 0.0534 'International Tables Vol C Tables 4.2.6.8 and 6.1.1.4'
N N 0.0311 0.0180 'International Tables Vol C Tables 4.2.6.8 and 6.1.1.4'
O O 0.0492 0.0322 'International Tables Vol C Tables 4.2.6.8 and 6.1.1.4'
P P 0.2955 0.4335 'International Tables Vol C Tables 4.2.6.8 and 6.1.1.4'
Re Re -5.2083 5.8923 'International Tables Vol C Tables 4.2.6.8 and 6.1.1.4'

loop_
_exptl_crystal_face_index_h
_exptl_crystal_face_index_k
_exptl_crystal_face_index_l
_exptl_crystal_face_perp_dist
-8 4 2 0.0163
7 1 -7 0.0313
-2 7 -8 0.0300
-1 -6 9 0.0300
5 -7 5 0.0581
-7 -3 4 0.0085
2 2 -11 0.0315
7 3 -4 0.0306
3 0 10 0.0450
-3 -8 4 0.0188
0 9 1 0.0291

loop_
_geom_angle_atom_site_label_1
_geom_angle_atom_site_label_2
_geom_angle_atom_site_label_3
_geom_angle
_geom_angle_site_symmetry_1
_geom_angle_site_symmetry_3
_geom_angle_publ_flag
P1 Re1 P2 153.65(4) . . ?
N1 Re1 P2 76.90(10) . . ?
N1 Re1 P1 76.77(11) . . ?
C2 Re1 P2 104.34(14) . . ?
C2 Re1 P1 102.01(14) . . ?
C2 Re1 N1 177.26(18) . . ?
C2 Re1 C3 83.1(2) . . ?
C2 Re1 C1 80.5(2) . . ?
C3 Re1 P2 90.61(15) . . ?
C3 Re1 P1 92.42(15) . . ?
C3 Re1 N1 94.52(19) . . ?
C1 Re1 P2 92.74(15) . . ?
C1 Re1 P1 91.70(15) . . ?
C1 Re1 N1 101.9(2) . . ?
C1 Re1 C3 163.5(2) . . ?
O5 P2 Re1 100.77(12) . . ?
O5 P2 C21 98.5(3) . . ?
O5 P2 C17 100.5(2) . . ?
C21 P2 Re1 118.87(19) . . ?
C17 P2 Re1 119.46(17) . . ?
C17 P2 C21 112.9(2) . . ?
O4 P1 Re1 101.06(12) . . ?
O4 P1 C8 100.8(2) . . ?
O4 P1 C4 98.4(3) . . ?
C8 P1 Re1 118.86(17) . . ?
C4 P1 Re1 118.4(2) . . ?
C4 P1 C8 113.6(3) . . ?
C16 O5 P2 121.7(3) . . ?
C12 O4 P1 120.6(3) . . ?
C16 N1 Re1 121.3(3) . . ?
C12 N1 Re1 121.8(3) . . ?
C12 N1 C16 116.5(4) . . ?
C30 C25 C26 115.9(5) . . ?
C30 C25 B1 122.3(5) . . ?
C26 C25 B1 121.3(5) . . ?
O2 C2 Re1 179.2(4) . . ?
C53 C54 H54 118.5 . . ?
C49 C54 H54 118.5 . . ?
C49 C54 C53 123.0(5) . . ?
C54 C53 C56 118.8(5) . . ?
C52 C53 C54 120.7(5) . . ?
C52 C53 C56 120.5(5) . . ?
C38 C33 B1 123.9(4) . . ?
C34 C33 C38 115.2(4) . . ?
C34 C33 B1 120.2(4) . . ?
C30 C29 C28 120.4(5) . . ?
C30 C29 C32 120.3(5) . . ?
C28 C29 C32 119.3(5) . . ?
C33 C38 H38 118.4 . . ?
C37 C38 C33 123.1(5) . . ?
C37 C38 H38 118.4 . . ?
C46 C45 C48 120.1(5) . . ?
C44 C45 C46 121.2(5) . . ?
C44 C45 C48 118.7(4) . . ?
C53 C52 H52 120.9 . . ?
C53 C52 C51 118.2(5) . . ?
C51 C52 H52 120.9 . . ?
C25 C30 C29 122.7(5) . . ?
C25 C30 H30 118.7 . . ?
C29 C30 H30 118.7 . . ?
C45 C46 H46 118.9 . . ?
C45 C46 C41 122.1(5) . . ?
C41 C46 H46 118.9 . . ?
C29 C28 H28 120.9 . . ?
C27 C28 C29 118.2(5) . . ?
C27 C28 H28 120.9 . . ?
H19A C19 H19B 109.5 . . ?
H19A C19 H19C 109.5 . . ?
H19B C19 H19C 109.5 . . ?
C17 C19 H19A 109.5 . . ?
C17 C19 H19B 109.5 . . ?
C17 C19 H19C 109.5 . . ?
C46 C41 C42 115.6(4) . . ?
C46 C41 B1 122.0(4) . . ?
C42 C41 B1 121.9(5) . . ?
O5 C16 N1 117.6(4) . . ?
O5 C16 C15 118.4(4) . . ?
N1 C16 C15 124.0(4) . . ?
C25 C26 H26 118.8 . . ?
C27 C26 C25 122.3(5) . . ?
C27 C26 H26 118.8 . . ?
C45 C44 H44 121.0 . . ?
C45 C44 C43 118.0(5) . . ?
C43 C44 H44 121.0 . . ?
C54 C49 C50 115.3(5) . . ?
C54 C49 B1 124.6(4) . . ?
C50 C49 B1 119.8(5) . . ?
C38 C37 C40 120.5(5) . . ?
C36 C37 C38 120.4(5) . . ?
C36 C37 C40 119.0(5) . . ?
C44 C43 C47 120.2(5) . . ?
C42 C43 C44 120.0(5) . . ?
C42 C43 C47 119.8(5) . . ?
C16 C15 H15 121.1 . . ?
C16 C15 C14 117.8(5) . . ?
C14 C15 H15 121.1 . . ?
O3 C3 Re1 170.1(5) . . ?
C49 C50 H50 119.1 . . ?
C51 C50 C49 121.8(5) . . ?
C51 C50 H50 119.1 . . ?
C33 C34 H34 118.9 . . ?
C33 C34 C35 122.3(5) . . ?
C35 C34 H34 118.9 . . ?
C52 C51 C55 118.8(5) . . ?
C50 C51 C52 121.0(5) . . ?
C50 C51 C55 120.2(5) . . ?
C34 C35 C39 118.2(5) . . ?
C36 C35 C34 121.3(5) . . ?
C36 C35 C39 120.5(5) . . ?
O4 C12 N1 117.3(4) . . ?
O4 C12 C13 119.8(4) . . ?
N1 C12 C13 123.0(5) . . ?
C37 C36 H36 121.1 . . ?
C35 C36 C37 117.7(5) . . ?
C35 C36 H36 121.1 . . ?
F23 C56 C53 111.7(4) . . ?
F24 C56 F23 105.3(4) . . ?
F24 C56 F22 107.8(5) . . ?
F24 C56 C53 112.8(4) . . ?
F22 C56 F23 105.8(5) . . ?
F22 C56 C53 112.9(5) . . ?
C23 C21 P2 106.4(4) . . ?
C24 C21 P2 115.4(5) . . ?
C24 C21 C23 104.7(5) . . ?
C22 C21 P2 108.2(5) . . ?
C22 C21 C23 111.4(6) . . ?
C22 C21 C24 110.6(5) . . ?
C19 C17 P2 107.6(4) . . ?
C20 C17 P2 115.7(4) . . ?
C20 C17 C19 108.5(4) . . ?
C18 C17 P2 107.3(4) . . ?
C18 C17 C19 111.2(5) . . ?
C18 C17 C20 106.6(5) . . ?
H10A C10 H10B 109.5 . . ?
H10A C10 H10C 109.5 . . ?
H10B C10 H10C 109.5 . . ?
C8 C10 H10A 109.5 . . ?
C8 C10 H10B 109.5 . . ?
C8 C10 H10C 109.5 . . ?
H11A C11 H11B 109.5 . . ?
H11A C11 H11C 109.5 . . ?
H11B C11 H11C 109.5 . . ?
C8 C11 H11A 109.5 . . ?
C8 C11 H11B 109.5 . . ?
C8 C11 H11C 109.5 . . ?
C10 C8 P1 106.0(4) . . ?
C11 C8 P1 107.6(4) . . ?
C11 C8 C10 112.0(5) . . ?
C11 C8 C9 107.1(5) . . ?
C9 C8 P1 115.5(4) . . ?
C9 C8 C10 108.6(5) . . ?
C12 C13 H13 120.5 . . ?
C12 C13 C14 119.0(5) . . ?
C14 C13 H13 120.5 . . ?
C17 C20 H20A 109.5 . . ?
C17 C20 H20B 109.5 . . ?
C17 C20 H20C 109.5 . . ?
H20A C20 H20B 109.5 . . ?
H20A C20 H20C 109.5 . . ?
H20B C20 H20C 109.5 . . ?
F20 C55 C51 111.9(5) . . ?
F19 C55 F20 104.9(5) . . ?
F19 C55 C51 111.5(4) . . ?
F21 C55 F20 107.3(4) . . ?
F21 C55 F19 107.1(5) . . ?
F21 C55 C51 113.6(5) . . ?
C28 C27 C26 120.6(5) . . ?
C28 C27 C31 120.7(5) . . ?
C26 C27 C31 118.8(5) . . ?
H7A C7 H7B 109.5 . . ?
H7A C7 H7C 109.5 . . ?
H7B C7 H7C 109.5 . . ?
C4 C7 H7A 109.5 . . ?
C4 C7 H7B 109.5 . . ?
C4 C7 H7C 109.5 . . ?
F6 C32 C29 112.0(5) . . ?
F5 C32 F6 105.8(5) . . ?
F5 C32 F4 106.6(5) . . ?
F5 C32 C29 112.1(5) . . ?
F4 C32 F6 106.4(5) . . ?
F4 C32 C29 113.4(5) . . ?
C41 C42 H42 118.5 . . ?
C43 C42 C41 123.0(5) . . ?
C43 C42 H42 118.5 . . ?
O1 C1 Re1 168.6(6) . . ?
C15 C14 H14 120.2 . . ?
C13 C14 C15 119.6(5) . . ?
C13 C14 H14 120.2 . . ?
C7 C4 P1 105.8(4) . . ?
C6 C4 P1 116.9(5) . . ?
C6 C4 C7 105.3(6) . . ?
C5 C4 P1 108.1(5) . . ?
C5 C4 C7 111.9(6) . . ?
C5 C4 C6 108.9(6) . . ?
F8 C39 F7 104.1(5) . . ?
F8 C39 C35 112.4(4) . . ?
F7 C39 C35 111.5(5) . . ?
F9 C39 F8 108.2(5) . . ?
F9 C39 F7 106.2(5) . . ?
F9 C39 C35 113.8(5) . . ?
F14 C48 C45 111.6(4) . . ?
F15 C48 F14 105.9(5) . . ?
F15 C48 F13 106.6(4) . . ?
F15 C48 C45 113.5(5) . . ?
F13 C48 F14 105.4(5) . . ?
F13 C48 C45 113.3(4) . . ?
C25 B1 C33 102.5(4) . . ?
C25 B1 C49 111.6(4) . . ?
C41 B1 C25 114.3(4) . . ?
C41 B1 C33 113.2(4) . . ?
C41 B1 C49 103.5(4) . . ?
C49 B1 C33 112.1(4) . . ?
C17 C18 H18A 109.5 . . ?
C17 C18 H18B 109.5 . . ?
C17 C18 H18C 109.5 . . ?
H18A C18 H18B 109.5 . . ?
H18A C18 H18C 109.5 . . ?
H18B C18 H18C 109.5 . . ?
F10 C40 F11 102.4(6) . . ?
F10 C40 F12 111.9(6) . . ?
F10 C40 C37 114.7(5) . . ?
F11 C40 C37 111.0(5) . . ?
F12 C40 F11 101.5(5) . . ?
F12 C40 C37 113.8(5) . . ?
F16 C47 F18 108.4(6) . . ?
F16 C47 F17 105.1(6) . . ?
F16 C47 C43 113.8(5) . . ?
F18 C47 F17 105.0(6) . . ?
F18 C47 C43 112.9(5) . . ?
F17 C47 C43 111.0(5) . . ?
C21 C23 H23A 109.5 . . ?
C21 C23 H23B 109.5 . . ?
C21 C23 H23C 109.5 . . ?
H23A C23 H23B 109.5 . . ?
H23A C23 H23C 109.5 . . ?
H23B C23 H23C 109.5 . . ?
F3 C31 F2 104.9(5) . . ?
F3 C31 C27 112.7(5) . . ?
F2 C31 C27 112.0(5) . . ?
F1 C31 F3 106.4(5) . . ?
F1 C31 F2 107.1(6) . . ?
F1 C31 C27 113.2(5) . . ?
C8 C9 H9A 109.5 . . ?
C8 C9 H9B 109.5 . . ?
C8 C9 H9C 109.5 . . ?
H9A C9 H9B 109.5 . . ?
H9A C9 H9C 109.5 . . ?
H9B C9 H9C 109.5 . . ?
C21 C24 H24A 109.5 . . ?
C21 C24 H24B 109.5 . . ?
C21 C24 H24C 109.5 . . ?
H24A C24 H24B 109.5 . . ?
H24A C24 H24C 109.5 . . ?
H24B C24 H24C 109.5 . . ?
C4 C6 H6A 109.5 . . ?
C4 C6 H6B 109.5 . . ?
C4 C6 H6C 109.5 . . ?
H6A C6 H6B 109.5 . . ?
H6A C6 H6C 109.5 . . ?
H6B C6 H6C 109.5 . . ?
C21 C22 H22A 109.5 . . ?
C21 C22 H22B 109.5 . . ?
C21 C22 H22C 109.5 . . ?
H22A C22 H22B 109.5 . . ?
H22A C22 H22C 109.5 . . ?
H22B C22 H22C 109.5 . . ?
C4 C5 H5A 109.5 . . ?
C4 C5 H5B 109.5 . . ?
C4 C5 H5C 109.5 . . ?
H5A C5 H5B 109.5 . . ?
H5A C5 H5C 109.5 . . ?
H5B C5 H5C 109.5 . . ?

loop_
_geom_bond_atom_site_label_1
_geom_bond_atom_site_label_2
_geom_bond_distance
_geom_bond_site_symmetry_2
_geom_bond_publ_flag
Re1 P2 2.4213(11) . ?
Re1 P1 2.4176(11) . ?
Re1 N1 2.172(4) . ?
Re1 C2 1.942(5) . ?
Re1 C3 2.024(6) . ?
Re1 C1 1.977(6) . ?
P2 O5 1.669(4) . ?
P2 C21 1.883(6) . ?
P2 C17 1.879(5) . ?
P1 O4 1.673(4) . ?
P1 C8 1.879(5) . ?
P1 C4 1.874(6) . ?
F8 C39 1.343(7) . ?
F3 C31 1.337(7) . ?
F23 C56 1.350(6) . ?
F14 C48 1.355(7) . ?
O5 C16 1.345(6) . ?
F15 C48 1.328(6) . ?
F24 C56 1.327(6) . ?
F20 C55 1.347(7) . ?
F6 C32 1.341(7) . ?
F5 C32 1.326(7) . ?
F19 C55 1.339(7) . ?
F13 C48 1.339(7) . ?
F21 C55 1.321(7) . ?
O4 C12 1.344(6) . ?
F22 C56 1.330(7) . ?
O3 C3 1.105(7) . ?
F7 C39 1.362(8) . ?
O2 C2 1.133(7) . ?
F2 C31 1.340(8) . ?
N1 C16 1.361(6) . ?
N1 C12 1.360(6) . ?
F4 C32 1.328(7) . ?
O1 C1 1.141(8) . ?
F1 C31 1.321(7) . ?
F10 C40 1.298(7) . ?
F16 C47 1.312(7) . ?
F18 C47 1.317(9) . ?
F17 C47 1.341(8) . ?
F11 C40 1.358(8) . ?
F12 C40 1.311(7) . ?
F9 C39 1.309(7) . ?
C25 C30 1.392(8) . ?
C25 C26 1.400(7) . ?
C25 B1 1.634(8) . ?
C54 H54 0.9500 . ?
C54 C53 1.394(8) . ?
C54 C49 1.389(8) . ?
C53 C52 1.380(7) . ?
C53 C56 1.502(8) . ?
C33 C38 1.398(7) . ?
C33 C34 1.389(7) . ?
C33 B1 1.649(7) . ?
C29 C30 1.393(7) . ?
C29 C28 1.394(7) . ?
C29 C32 1.500(8) . ?
C38 H38 0.9500 . ?
C38 C37 1.393(7) . ?
C45 C46 1.392(7) . ?
C45 C44 1.384(8) . ?
C45 C48 1.498(7) . ?
C52 H52 0.9500 . ?
C52 C51 1.394(8) . ?
C30 H30 0.9500 . ?
C46 H46 0.9500 . ?
C46 C41 1.393(7) . ?
C28 H28 0.9500 . ?
C28 C27 1.388(8) . ?
C19 H19A 0.9800 . ?
C19 H19B 0.9800 . ?
C19 H19C 0.9800 . ?
C19 C17 1.553(8) . ?
C41 C42 1.397(7) . ?
C41 B1 1.630(7) . ?
C16 C15 1.367(8) . ?
C26 H26 0.9500 . ?
C26 C27 1.394(7) . ?
C44 H44 0.9500 . ?
C44 C43 1.392(8) . ?
C49 C50 1.425(7) . ?
C49 B1 1.641(8) . ?
C37 C36 1.384(7) . ?
C37 C40 1.488(8) . ?
C43 C42 1.389(7) . ?
C43 C47 1.495(8) . ?
C15 H15 0.9500 . ?
C15 C14 1.394(7) . ?
C50 H50 0.9500 . ?
C50 C51 1.383(8) . ?
C34 H34 0.9500 . ?
C34 C35 1.399(7) . ?
C51 C55 1.501(7) . ?
C35 C36 1.381(8) . ?
C35 C39 1.506(7) . ?
C12 C13 1.368(8) . ?
C36 H36 0.9500 . ?
C21 C23 1.547(8) . ?
C21 C24 1.544(9) . ?
C21 C22 1.515(10) . ?
C17 C20 1.537(7) . ?
C17 C18 1.524(8) . ?
C10 H10A 0.9800 . ?
C10 H10B 0.9800 . ?
C10 H10C 0.9800 . ?
C10 C8 1.542(9) . ?
C11 H11A 0.9800 . ?
C11 H11B 0.9800 . ?
C11 H11C 0.9800 . ?
C11 C8 1.528(9) . ?
C8 C9 1.530(7) . ?
C13 H13 0.9500 . ?
C13 C14 1.381(8) . ?
C20 H20A 0.9800 . ?
C20 H20B 0.9800 . ?
C20 H20C 0.9800 . ?
C27 C31 1.492(8) . ?
C7 H7A 0.9800 . ?
C7 H7B 0.9800 . ?
C7 H7C 0.9800 . ?
C7 C4 1.561(9) . ?
C42 H42 0.9500 . ?
C14 H14 0.9500 . ?
C4 C6 1.543(10) . ?
C4 C5 1.540(12) . ?
C18 H18A 0.9800 . ?
C18 H18B 0.9800 . ?
C18 H18C 0.9800 . ?
C23 H23A 0.9800 . ?
C23 H23B 0.9800 . ?
C23 H23C 0.9800 . ?
C9 H9A 0.9800 . ?
C9 H9B 0.9800 . ?
C9 H9C 0.9800 . ?
C24 H24A 0.9800 . ?
C24 H24B 0.9800 . ?
C24 H24C 0.9800 . ?
C6 H6A 0.9800 . ?
C6 H6B 0.9800 . ?
C6 H6C 0.9800 . ?
C22 H22A 0.9800 . ?
C22 H22B 0.9800 . ?
C22 H22C 0.9800 . ?
C5 H5A 0.9800 . ?
C5 H5B 0.9800 . ?
C5 H5C 0.9800 . ?

loop_
_geom_torsion_atom_site_label_1
_geom_torsion_atom_site_label_2
_geom_torsion_atom_site_label_3
_geom_torsion_atom_site_label_4
_geom_torsion
_geom_torsion_site_symmetry_1
_geom_torsion_site_symmetry_2
_geom_torsion_site_symmetry_3
_geom_torsion_site_symmetry_4
_geom_torsion_publ_flag
Re1 P2 O5 C16 -11.6(5) . . . . ?
Re1 P2 C21 C23 49.7(5) . . . . ?
Re1 P2 C21 C24 165.3(4) . . . . ?
Re1 P2 C21 C22 -70.1(4) . . . . ?
Re1 P2 C17 C19 48.9(4) . . . . ?
Re1 P2 C17 C20 170.4(3) . . . . ?
Re1 P2 C17 C18 -70.8(4) . . . . ?
Re1 P1 O4 C12 -17.0(4) . . . . ?
Re1 P1 C8 C10 54.2(4) . . . . ?
Re1 P1 C8 C11 -65.8(4) . . . . ?
Re1 P1 C8 C9 174.6(4) . . . . ?
Re1 P1 C4 C7 56.0(5) . . . . ?
Re1 P1 C4 C6 172.8(5) . . . . ?
Re1 P1 C4 C5 -64.0(5) . . . . ?
Re1 N1 C16 O5 7.5(7) . . . . ?
Re1 N1 C16 C15 -171.8(4) . . . . ?
Re1 N1 C12 O4 -7.3(7) . . . . ?
Re1 N1 C12 C13 172.6(5) . . . . ?
P2 O5 C16 N1 4.4(7) . . . . ?
P2 O5 C16 C15 -176.2(4) . . . . ?
P1 O4 C12 N1 17.4(7) . . . . ?
P1 O4 C12 C13 -162.5(5) . . . . ?
O5 P2 C21 C23 -57.6(5) . . . . ?
O5 P2 C21 C24 58.0(5) . . . . ?
O5 P2 C21 C22 -177.5(4) . . . . ?
O5 P2 C17 C19 157.8(4) . . . . ?
O5 P2 C17 C20 -80.8(4) . . . . ?
O5 P2 C17 C18 38.1(4) . . . . ?
O5 C16 C15 C14 -179.0(5) . . . . ?
O4 P1 C8 C10 163.3(4) . . . . ?
O4 P1 C8 C11 43.3(4) . . . . ?
O4 P1 C8 C9 -76.3(5) . . . . ?
O4 P1 C4 C7 -51.5(5) . . . . ?
O4 P1 C4 C6 65.3(6) . . . . ?
O4 P1 C4 C5 -171.5(4) . . . . ?
O4 C12 C13 C14 177.9(6) . . . . ?
N1 C16 C15 C14 0.3(9) . . . . ?
N1 C12 C13 C14 -2.0(9) . . . . ?
C25 C26 C27 C28 2.1(7) . . . . ?
C25 C26 C27 C31 -178.0(5) . . . . ?
C54 C53 C52 C51 -0.1(7) . . . . ?
C54 C53 C56 F23 -72.1(6) . . . . ?
C54 C53 C56 F24 46.3(7) . . . . ?
C54 C53 C56 F22 168.8(4) . . . . ?
C54 C49 C50 C51 0.8(7) . . . . ?
C54 C49 B1 C25 -141.5(4) . . . . ?
C54 C49 B1 C33 -27.2(6) . . . . ?
C54 C49 B1 C41 95.1(5) . . . . ?
C53 C54 C49 C50 -0.7(7) . . . . ?
C53 C54 C49 B1 -174.1(4) . . . . ?
C53 C52 C51 C50 0.2(7) . . . . ?
C53 C52 C51 C55 179.8(4) . . . . ?
C33 C38 C37 C36 -2.4(9) . . . . ?
C33 C38 C37 C40 174.8(5) . . . . ?
C33 C34 C35 C36 -0.8(9) . . . . ?
C33 C34 C35 C39 179.6(5) . . . . ?
C29 C28 C27 C26 -1.0(7) . . . . ?
C29 C28 C27 C31 179.1(5) . . . . ?
C38 C33 C34 C35 -0.3(8) . . . . ?
C38 C33 B1 C25 -100.4(5) . . . . ?
C38 C33 B1 C41 23.2(7) . . . . ?
C38 C33 B1 C49 139.9(5) . . . . ?
C38 C37 C36 C35 1.1(8) . . . . ?
C38 C37 C40 F10 20.4(9) . . . . ?
C38 C37 C40 F11 -95.1(6) . . . . ?
C38 C37 C40 F12 151.1(6) . . . . ?
C45 C46 C41 C42 -1.3(7) . . . . ?
C45 C46 C41 B1 -173.1(5) . . . . ?
C45 C44 C43 C42 1.3(8) . . . . ?
C45 C44 C43 C47 -178.2(5) . . . . ?
C52 C53 C56 F23 105.2(5) . . . . ?
C52 C53 C56 F24 -136.4(5) . . . . ?
C52 C53 C56 F22 -13.9(7) . . . . ?
C52 C51 C55 F20 -49.8(7) . . . . ?
C52 C51 C55 F19 67.3(7) . . . . ?
C52 C51 C55 F21 -171.6(5) . . . . ?
C30 C25 C26 C27 -1.6(7) . . . . ?
C30 C25 B1 C33 83.7(5) . . . . ?
C30 C25 B1 C41 -39.1(6) . . . . ?
C30 C25 B1 C49 -156.1(4) . . . . ?
C30 C29 C28 C27 -0.4(7) . . . . ?
C30 C29 C32 F6 -78.9(6) . . . . ?
C30 C29 C32 F5 39.9(7) . . . . ?
C30 C29 C32 F4 160.7(5) . . . . ?
C46 C45 C44 C43 1.2(8) . . . . ?
C46 C45 C48 F14 89.1(6) . . . . ?
C46 C45 C48 F15 -151.5(5) . . . . ?
C46 C45 C48 F13 -29.7(7) . . . . ?
C46 C41 C42 C43 3.8(8) . . . . ?
C46 C41 B1 C25 -33.3(7) . . . . ?
C46 C41 B1 C33 -150.1(5) . . . . ?
C46 C41 B1 C49 88.3(6) . . . . ?
C28 C29 C30 C25 0.8(7) . . . . ?
C28 C29 C32 F6 98.2(6) . . . . ?
C28 C29 C32 F5 -143.1(5) . . . . ?
C28 C29 C32 F4 -22.3(7) . . . . ?
C28 C27 C31 F3 -14.4(7) . . . . ?
C28 C27 C31 F2 -132.4(5) . . . . ?
C28 C27 C31 F1 106.4(6) . . . . ?
C16 N1 C12 O4 180.0(5) . . . . ?
C16 N1 C12 C13 -0.1(8) . . . . ?
C16 C15 C14 C13 -2.5(9) . . . . ?
C26 C25 C30 C29 0.2(7) . . . . ?
C26 C25 B1 C33 -87.1(5) . . . . ?
C26 C25 B1 C41 150.1(4) . . . . ?
C26 C25 B1 C49 33.1(6) . . . . ?
C26 C27 C31 F3 165.7(5) . . . . ?
C26 C27 C31 F2 47.7(7) . . . . ?
C26 C27 C31 F1 -73.5(7) . . . . ?
C44 C45 C46 C41 -1.1(8) . . . . ?
C44 C45 C48 F14 -88.6(6) . . . . ?
C44 C45 C48 F15 30.8(7) . . . . ?
C44 C45 C48 F13 152.6(5) . . . . ?
C44 C43 C42 C41 -3.9(8) . . . . ?
C44 C43 C47 F16 -15.8(9) . . . . ?
C44 C43 C47 F18 -139.9(6) . . . . ?
C44 C43 C47 F17 102.5(6) . . . . ?
C49 C54 C53 C52 0.5(7) . . . . ?
C49 C54 C53 C56 177.8(4) . . . . ?
C49 C50 C51 C52 -0.5(7) . . . . ?
C49 C50 C51 C55 179.9(4) . . . . ?
C50 C49 B1 C25 45.4(6) . . . . ?
C50 C49 B1 C33 159.7(4) . . . . ?
C50 C49 B1 C41 -77.9(5) . . . . ?
C50 C51 C55 F20 129.8(5) . . . . ?
C50 C51 C55 F19 -113.1(6) . . . . ?
C50 C51 C55 F21 8.1(7) . . . . ?
C34 C33 C38 C37 1.9(8) . . . . ?
C34 C33 B1 C25 69.6(6) . . . . ?
C34 C33 B1 C41 -166.8(5) . . . . ?
C34 C33 B1 C49 -50.1(6) . . . . ?
C34 C35 C36 C37 0.4(9) . . . . ?
C34 C35 C39 F8 67.6(7) . . . . ?
C34 C35 C39 F7 -49.0(7) . . . . ?
C34 C35 C39 F9 -169.1(6) . . . . ?
C12 N1 C16 O5 -179.7(5) . . . . ?
C12 N1 C16 C15 1.0(8) . . . . ?
C12 C13 C14 C15 3.3(9) . . . . ?
C36 C37 C40 F10 -162.4(6) . . . . ?
C36 C37 C40 F11 82.1(7) . . . . ?
C36 C37 C40 F12 -31.7(9) . . . . ?
C36 C35 C39 F8 -112.0(6) . . . . ?
C36 C35 C39 F7 131.5(6) . . . . ?
C36 C35 C39 F9 11.4(9) . . . . ?
C56 C53 C52 C51 -177.4(4) . . . . ?
C21 P2 O5 C16 110.1(5) . . . . ?
C21 P2 C17 C19 -98.2(4) . . . . ?
C21 P2 C17 C20 23.2(5) . . . . ?
C21 P2 C17 C18 142.0(4) . . . . ?
C17 P2 O5 C16 -134.6(5) . . . . ?
C17 P2 C21 C23 -162.9(4) . . . . ?
C17 P2 C21 C24 -47.3(6) . . . . ?
C17 P2 C21 C22 77.2(4) . . . . ?
C8 P1 O4 C12 -139.5(4) . . . . ?
C8 P1 C4 C7 -157.3(4) . . . . ?
C8 P1 C4 C6 -40.5(7) . . . . ?
C8 P1 C4 C5 82.8(5) . . . . ?
C32 C29 C30 C25 177.8(5) . . . . ?
C32 C29 C28 C27 -177.4(5) . . . . ?
C42 C41 B1 C25 155.4(5) . . . . ?
C42 C41 B1 C33 38.6(7) . . . . ?
C42 C41 B1 C49 -83.0(6) . . . . ?
C42 C43 C47 F16 164.7(6) . . . . ?
C42 C43 C47 F18 40.6(8) . . . . ?
C42 C43 C47 F17 -77.0(8) . . . . ?
C4 P1 O4 C12 104.3(5) . . . . ?
C4 P1 C8 C10 -92.4(5) . . . . ?
C4 P1 C8 C11 147.6(4) . . . . ?
C4 P1 C8 C9 28.0(6) . . . . ?
C39 C35 C36 C37 179.9(5) . . . . ?
C48 C45 C46 C41 -178.8(5) . . . . ?
C48 C45 C44 C43 178.8(5) . . . . ?
B1 C25 C30 C29 -171.0(4) . . . . ?
B1 C25 C26 C27 169.7(4) . . . . ?
B1 C33 C38 C37 172.4(5) . . . . ?
B1 C33 C34 C35 -171.2(5) . . . . ?
B1 C41 C42 C43 175.6(5) . . . . ?
B1 C49 C50 C51 174.4(4) . . . . ?
C40 C37 C36 C35 -176.1(5) . . . . ?
C47 C43 C42 C41 175.6(5) . . . . ?

loop_
_exptl_oxdiff_crystal_face_indexfrac_h
_exptl_oxdiff_crystal_face_indexfrac_k
_exptl_oxdiff_crystal_face_indexfrac_l
_exptl_oxdiff_crystal_face_x
_exptl_oxdiff_crystal_face_y
_exptl_oxdiff_crystal_face_z
-7.9841 3.5601 1.8215 0.1905 0.7964 0.5740
6.5616 1.1525 -7.2919 -0.0578 -0.2444 -0.9680
-1.9982 6.8095 -7.9538 0.1910 0.7945 -0.5765
-0.8633 -5.9034 9.1323 -0.1317 -0.5463 0.8272
4.9164 -6.7803 5.3977 -0.2284 -0.9518 0.2048
-7.1885 -3.0543 4.4492 -0.2963 0.3458 0.8903
2.3847 2.0974 -10.5849 -0.2688 0.3156 -0.9100
7.3248 3.0354 -3.8887 0.3279 -0.3828 -0.8637
2.5214 -0.3122 10.0633 0.5724 -0.6704 0.4721
-3.0206 -7.9762 3.7302 -0.6842 -0.2030 0.7005
0.1239 8.7800 1.4787 0.9418 0.2793 -0.1870
